data_2222671
loop_
_publ_author_name
'Ho\/ly\'nska, Ma\/lgorzata'
'Lis, Tadeusz'

_publ_section_title
;
 Extensive hydrogen-bonding network and an unusual cation conformation
 in [tris(hydroxymethyl)methyl]ammonium tetraoxidorhenate(VII)
;
_journal_coeditor_code EZ2176
_journal_issue 8
_journal_name_full 'Acta Crystallographica Section E'
_journal_page_first m998
_journal_page_last m999
_journal_paper_doi 10.1107/S1600536809028797
_journal_volume 65
_journal_year 2009
_chemical_formula_iupac '(C4 H12 N O3) [Re O4]'
_chemical_formula_moiety 'C4 H12 N O3 +, O4 Re -'
_chemical_formula_sum 'C4 H12 N O7 Re'
_chemical_formula_weight 372.35
_chemical_name_systematic
;
[tris(hydroxymethyl)methyl]ammonium tetraoxidorhenate(VII)
;
_space_group_IT_number 29
_symmetry_cell_setting orthorhombic
_symmetry_space_group_name_Hall 'P 2c -2ac'
_symmetry_space_group_name_H-M 'P c a 21'
_atom_sites_solution_hydrogens geom
_atom_sites_solution_primary direct
_atom_sites_solution_secondary difmap
_audit_creation_method SHELXL-97
_cell_angle_alpha 90.00
_cell_angle_beta 90.00
_cell_angle_gamma 90.00
_cell_formula_units_Z 8
_cell_length_a 21.450(5)
_cell_length_b 6.867(2)
_cell_length_c 12.219(4)
_cell_measurement_reflns_used 20472
_cell_measurement_temperature 110(2)
_cell_measurement_theta_max 35.00
_cell_measurement_theta_min 4.15
_cell_volume 1799.8(9)
_computing_cell_refinement 'CrysAlis RED (Oxford Diffraction, 2006)'
_computing_data_collection 'CrysAlis CCD (Oxford Diffraction, 2006)'
_computing_data_reduction 'CrysAlis RED (Oxford Diffraction, 2006)'
_computing_molecular_graphics 'DIAMOND (Brandenburg & Putz, 2005) and SHELXTL-NT (Sheldrick, 2008)'
_computing_publication_material 'SHELXL97 (Sheldrick, 2008)'
_computing_structure_refinement 'SHELXL97 (Sheldrick, 2008)'
_computing_structure_solution 'SHELXS97 (Sheldrick, 2008)'
_diffrn_ambient_temperature 110(2)
_diffrn_measured_fraction_theta_full 0.992
_diffrn_measured_fraction_theta_max 0.958
_diffrn_measurement_device_type 'Oxford Diffraction KM-4-CCD'
_diffrn_measurement_method \w
_diffrn_radiation_monochromator graphite
_diffrn_radiation_source 'fine-focus sealed tube'
_diffrn_radiation_type MoK\a
_diffrn_radiation_wavelength 0.71073
_diffrn_reflns_av_R_equivalents 0.0292
_diffrn_reflns_av_sigmaI/netI 0.0302
_diffrn_reflns_limit_h_max 28
_diffrn_reflns_limit_h_min -33
_diffrn_reflns_limit_k_max 11
_diffrn_reflns_limit_k_min -9
_diffrn_reflns_limit_l_max 19
_diffrn_reflns_limit_l_min -14
_diffrn_reflns_number 24604
_diffrn_reflns_theta_full 26.50
_diffrn_reflns_theta_max 35.00
_diffrn_reflns_theta_min 4.15
_exptl_absorpt_coefficient_mu 13.513
_exptl_absorpt_correction_T_max 0.268
_exptl_absorpt_correction_T_min 0.104
_exptl_absorpt_correction_type analytical
_exptl_absorpt_process_details '(<i>CrysAlis RED</i>; Oxford Diffraction, 2006)'
_exptl_crystal_colour colourless
_exptl_crystal_density_diffrn 2.748
_exptl_crystal_density_method 'not measured'
_exptl_crystal_description needle
_exptl_crystal_F_000 1392
_exptl_crystal_size_max 0.21
_exptl_crystal_size_mid 0.16
_exptl_crystal_size_min 0.14
_refine_diff_density_max 2.00
_refine_diff_density_min -1.27
_refine_ls_extinction_coef 0.00101(3)
_refine_ls_extinction_expression Fc^*^=kFc[1+0.001xFc^2^\l^3^/sin(2\q)]^-1/4^
_refine_ls_extinction_method 'SHELXL97 (Sheldrick, 2008)'
_refine_ls_goodness_of_fit_ref 1.020
_refine_ls_hydrogen_treatment constr
_refine_ls_matrix_type full
_refine_ls_number_parameters 245
_refine_ls_number_reflns 5888
_refine_ls_number_restraints 1
_refine_ls_restrained_S_all 1.019
_refine_ls_R_factor_all 0.0250
_refine_ls_R_factor_gt 0.0198
_refine_ls_shift/su_max 0.002
_refine_ls_shift/su_mean 0.000
_refine_ls_structure_factor_coef Fsqd
_refine_ls_weighting_details 'calc w=1/[\s^2^(Fo^2^)+(0.0119P)^2^] where P=(Fo^2^+2Fc^2^)/3'
_refine_ls_weighting_scheme calc
_refine_ls_wR_factor_gt 0.0335
_refine_ls_wR_factor_ref 0.0339
_reflns_number_gt 5084
_reflns_number_total 5888
_reflns_threshold_expression I>2\s(I)
_cod_data_source_file ez2176.cif
_cod_data_source_block I
_cod_database_code 2222671
_cod_database_fobs_code 2222671

loop_
_symmetry_equiv_pos_as_xyz
'x, y, z'
'-x, -y, z+1/2'
'-x+1/2, y, z+1/2'
'x+1/2, -y, z'

loop_
_atom_site_type_symbol
_atom_site_label
_atom_site_fract_x
_atom_site_fract_y
_atom_site_fract_z
_atom_site_U_iso_or_equiv
_atom_site_adp_type
_atom_site_calc_flag
_atom_site_refinement_flags
_atom_site_occupancy
_atom_site_disorder_assembly
_atom_site_disorder_group
Re Re1 0.311748(6) 0.494021(19) 0.362409(13) 0.01257(4) Uani d . 1 . .
O O11 0.38162(12) 0.5562(4) 0.2998(2) 0.0266(6) Uani d . 1 . .
O O21 0.29045(12) 0.2623(3) 0.3220(2) 0.0217(6) Uani d . 1 . .
O O31 0.25389(12) 0.6547(3) 0.3237(2) 0.0204(6) Uani d . 1 . .
O O41 0.31950(13) 0.4971(3) 0.5010(4) 0.0192(7) Uani d . 1 . .
Re Re2 0.431704(6) 0.975939(17) 0.393938(10) 0.01252(4) Uani d . 1 . .
O O12 0.43101(13) 0.9629(4) 0.2527(4) 0.0201(7) Uani d . 1 . .
O O22 0.48425(12) 0.8084(4) 0.4456(2) 0.0239(6) Uani d . 1 . .
O O32 0.35819(12) 0.9281(4) 0.4468(2) 0.0236(6) Uani d . 1 . .
O O42 0.45440(14) 1.2076(3) 0.4316(2) 0.0256(6) Uani d . 1 . .
N N1 0.54415(13) 0.4794(3) 0.3475(3) 0.0087(7) Uani d . 1 . .
H H1A 0.5752 0.4330 0.3909 0.010 Uiso calc R 1 . .
H H1B 0.5116 0.3943 0.3478 0.010 Uiso calc R 1 . .
H H1C 0.5312 0.5969 0.3733 0.010 Uiso calc R 1 . .
C C1 0.56824(16) 0.5031(4) 0.2313(5) 0.0108(9) Uani d . 1 . .
C C11 0.62070(17) 0.6555(5) 0.2341(3) 0.0158(8) Uani d . 1 . .
H H11A 0.6583 0.5969 0.2674 0.019 Uiso calc R 1 . .
H H11B 0.6313 0.6942 0.1582 0.019 Uiso calc R 1 . .
O O111 0.60331(12) 0.8244(3) 0.2949(2) 0.0161(5) Uani d . 1 . .
H H111 0.5882 0.9079 0.2523 0.024 Uiso calc R 1 . .
C C21 0.59498(17) 0.3079(5) 0.1935(3) 0.0161(8) Uani d . 1 . .
H H21A 0.6055 0.3169 0.1148 0.019 Uiso calc R 1 . .
H H21B 0.6341 0.2820 0.2340 0.019 Uiso calc R 1 . .
O O211 0.55315(12) 0.1482(3) 0.2097(2) 0.0190(6) Uani d . 1 . .
H H211 0.5192 0.1715 0.1780 0.029 Uiso calc R 1 . .
C C31 0.51492(18) 0.5698(6) 0.1573(3) 0.0171(8) Uani d . 1 . .
H H31A 0.4977 0.6936 0.1858 0.020 Uiso calc R 1 . .
H H31B 0.5313 0.5947 0.0829 0.020 Uiso calc R 1 . .
O O311 0.46638(12) 0.4291(4) 0.1512(2) 0.0194(6) Uani d . 1 . .
H H311 0.4369 0.4628 0.1922 0.029 Uiso calc R 1 . .
N N2 0.19985(14) 0.0038(3) 0.4133(3) 0.0106(7) Uani d . 1 . .
H H2A 0.2325 0.0881 0.4100 0.013 Uiso calc R 1 . .
H H2B 0.1679 0.0501 0.3718 0.013 Uiso calc R 1 . .
H H2C 0.2120 -0.1145 0.3873 0.013 Uiso calc R 1 . .
C C2 0.17844(17) -0.0169(5) 0.5312(5) 0.0126(9) Uani d . 1 . .
C C12 0.15266(17) 0.1803(5) 0.5682(3) 0.0141(7) Uani d . 1 . .
H H12A 0.1130 0.2060 0.5295 0.017 Uiso calc R 1 . .
H H12B 0.1436 0.1749 0.6476 0.017 Uiso calc R 1 . .
O O112 0.19500(12) 0.3372(3) 0.5474(2) 0.0174(6) Uani d . 1 . .
H H112 0.2293 0.3138 0.5778 0.026 Uiso calc R 1 . .
C C22 0.23218(16) -0.0833(5) 0.6035(3) 0.0150(7) Uani d . 1 . .
H H22A 0.2164 -0.1076 0.6784 0.018 Uiso calc R 1 . .
H H22B 0.2489 -0.2075 0.5748 0.018 Uiso calc R 1 . .
O O212 0.28111(11) 0.0562(4) 0.6084(2) 0.0205(6) Uani d . 1 . .
H H212 0.3083 0.0288 0.5614 0.031 Uiso calc R 1 . .
C C32 0.12571(16) -0.1669(5) 0.5331(3) 0.0139(7) Uani d . 1 . .
H H32A 0.1175 -0.2067 0.6096 0.017 Uiso calc R 1 . .
H H32B 0.0872 -0.1067 0.5038 0.017 Uiso calc R 1 . .
O O312 0.14087(12) -0.3355(3) 0.4693(2) 0.0149(5) Uani d . 1 . .
H H312 0.1612 -0.4143 0.5080 0.022 Uiso calc R 1 . .

loop_
_atom_site_aniso_label
_atom_site_aniso_U_11
_atom_site_aniso_U_22
_atom_site_aniso_U_33
_atom_site_aniso_U_12
_atom_site_aniso_U_13
_atom_site_aniso_U_23
Re1 0.01274(6) 0.01028(5) 0.01470(9) -0.00034(4) 0.00299(6) 0.00074(6)
O11 0.0195(15) 0.0232(14) 0.0373(17) -0.0036(11) 0.0120(13) -0.0001(13)
O21 0.0299(16) 0.0150(12) 0.0201(14) -0.0036(10) 0.0061(12) 0.0004(10)
O31 0.0252(15) 0.0141(12) 0.0218(14) 0.0036(10) 0.0011(12) -0.0006(10)
O41 0.0268(17) 0.0171(14) 0.0137(18) -0.0031(10) -0.0014(13) 0.0013(11)
Re2 0.01365(7) 0.01088(5) 0.01303(8) -0.00034(5) 0.00093(6) -0.00031(8)
O12 0.0235(16) 0.0188(12) 0.0180(18) -0.0037(11) -0.0066(12) -0.0068(13)
O22 0.0284(16) 0.0237(14) 0.0195(14) 0.0086(11) 0.0016(12) 0.0010(11)
O32 0.0176(14) 0.0194(13) 0.0336(15) -0.0005(10) 0.0063(11) 0.0011(12)
O42 0.0393(17) 0.0163(12) 0.0210(15) -0.0084(11) 0.0083(12) -0.0057(10)
N1 0.0087(13) 0.0032(10) 0.014(2) -0.0006(9) 0.0076(14) 0.0021(11)
C1 0.0109(18) 0.0078(15) 0.014(3) -0.0007(13) 0.0004(14) 0.0006(11)
C11 0.0146(19) 0.0104(16) 0.022(2) -0.0019(13) 0.0032(15) -0.0018(14)
O111 0.0204(14) 0.0121(12) 0.0158(13) -0.0001(10) 0.0032(11) -0.0008(9)
C21 0.0166(19) 0.0093(16) 0.022(2) -0.0026(13) 0.0030(16) -0.0016(14)
O211 0.0208(15) 0.0106(11) 0.0256(16) -0.0020(10) -0.0012(12) 0.0010(11)
C31 0.016(2) 0.0167(19) 0.018(2) 0.0009(15) 0.0001(15) 0.0032(15)
O311 0.0127(14) 0.0207(14) 0.0250(16) -0.0001(11) -0.0028(12) -0.0077(12)
N2 0.0144(13) 0.0044(12) 0.013(2) 0.0016(9) -0.0018(13) -0.0049(10)
C2 0.019(2) 0.0092(17) 0.010(2) 0.0024(12) 0.0001(15) -0.0013(13)
C12 0.0154(19) 0.0093(15) 0.0176(19) 0.0010(12) 0.0031(14) -0.0003(13)
O112 0.0152(14) 0.0083(11) 0.0287(16) -0.0024(10) -0.0020(12) -0.0010(10)
C22 0.0139(19) 0.0131(16) 0.0182(19) 0.0004(12) -0.0014(14) 0.0007(14)
O212 0.0124(14) 0.0215(13) 0.0276(16) -0.0009(10) -0.0023(11) -0.0056(12)
C32 0.0139(19) 0.0098(16) 0.018(2) -0.0037(12) 0.0023(15) -0.0022(13)
O312 0.0173(14) 0.0093(11) 0.0182(14) 0.0009(9) -0.0011(11) -0.0013(9)

loop_
_atom_type_symbol
_atom_type_description
_atom_type_scat_dispersion_real
_atom_type_scat_dispersion_imag
_atom_type_scat_source
C C 0.0033 0.0016 'International Tables Vol C Tables 4.2.6.8 and 6.1.1.4'
H H 0.0000 0.0000 'International Tables Vol C Tables 4.2.6.8 and 6.1.1.4'
N N 0.0061 0.0033 'International Tables Vol C Tables 4.2.6.8 and 6.1.1.4'
O O 0.0106 0.0060 'International Tables Vol C Tables 4.2.6.8 and 6.1.1.4'
Re Re -1.0185 7.2310 'International Tables Vol C Tables 4.2.6.8 and 6.1.1.4'

loop_
_geom_angle_atom_site_label_1
_geom_angle_atom_site_label_2
_geom_angle_atom_site_label_3
_geom_angle_site_symmetry_1
_geom_angle_site_symmetry_3
_geom_angle
_geom_angle_publ_flag
O41 Re1 O31 . . 109.6(2) yes
O41 Re1 O21 . . 108.7(2) yes
O31 Re1 O21 . . 108.7(2) yes
O41 Re1 O11 . . 110.6(2) yes
O31 Re1 O11 . . 110.0(2) yes
O21 Re1 O11 . . 109.2(2) yes
O42 Re2 O12 . . 108.4(2) yes
O42 Re2 O22 . . 109.4(2) yes
O12 Re2 O22 . . 109.6(2) yes
O42 Re2 O32 . . 109.3(2) yes
O12 Re2 O32 . . 110.8(2) yes
O22 Re2 O32 . . 109.3(2) yes
C1 N1 H1A . . 109.5 ?
C1 N1 H1B . . 109.5 ?
H1A N1 H1B . . 109.5 ?
C1 N1 H1C . . 109.5 ?
H1A N1 H1C . . 109.5 ?
H1B N1 H1C . . 109.5 ?
N1 C1 C31 . . 109.3(3) ?
N1 C1 C21 . . 108.4(3) ?
C31 C1 C21 . . 111.4(4) ?
N1 C1 C11 . . 107.5(4) ?
C31 C1 C11 . . 110.9(3) ?
C21 C1 C11 . . 109.2(3) ?
O111 C11 C1 . . 111.9(3) ?
O111 C11 H11A . . 109.2 ?
C1 C11 H11A . . 109.2 ?
O111 C11 H11B . . 109.2 ?
C1 C11 H11B . . 109.2 ?
H11A C11 H11B . . 107.9 ?
C11 O111 H111 . . 109.5 ?
O211 C21 C1 . . 113.3(3) ?
O211 C21 H21A . . 108.9 ?
C1 C21 H21A . . 108.9 ?
O211 C21 H21B . . 108.9 ?
C1 C21 H21B . . 108.9 ?
H21A C21 H21B . . 107.7 ?
C21 O211 H211 . . 109.5 ?
O311 C31 C1 . . 112.0(3) ?
O311 C31 H31A . . 109.2 ?
C1 C31 H31A . . 109.2 ?
O311 C31 H31B . . 109.2 ?
C1 C31 H31B . . 109.2 ?
H31A C31 H31B . . 107.9 ?
C31 O311 H311 . . 109.5 ?
C2 N2 H2A . . 109.5 ?
C2 N2 H2B . . 109.5 ?
H2A N2 H2B . . 109.5 ?
C2 N2 H2C . . 109.5 ?
H2A N2 H2C . . 109.5 ?
H2B N2 H2C . . 109.5 ?
N2 C2 C22 . . 110.5(3) ?
N2 C2 C32 . . 107.5(4) ?
C22 C2 C32 . . 110.5(3) ?
N2 C2 C12 . . 107.8(3) ?
C22 C2 C12 . . 111.5(4) ?
C32 C2 C12 . . 108.9(3) ?
O112 C12 C2 . . 112.6(3) ?
O112 C12 H12A . . 109.1 ?
C2 C12 H12A . . 109.1 ?
O112 C12 H12B . . 109.1 ?
C2 C12 H12B . . 109.1 ?
H12A C12 H12B . . 107.8 ?
C12 O112 H112 . . 109.5 ?
O212 C22 C2 . . 112.4(3) ?
O212 C22 H22A . . 109.1 ?
C2 C22 H22A . . 109.1 ?
O212 C22 H22B . . 109.1 ?
C2 C22 H22B . . 109.1 ?
H22A C22 H22B . . 107.8 ?
C22 O212 H212 . . 109.5 ?
O312 C32 C2 . . 111.6(3) ?
O312 C32 H32A . . 109.3 ?
C2 C32 H32A . . 109.3 ?
O312 C32 H32B . . 109.3 ?
C2 C32 H32B . . 109.3 ?
H32A C32 H32B . . 108.0 ?
C32 O312 H312 . . 109.5 ?

loop_
_geom_bond_atom_site_label_1
_geom_bond_atom_site_label_2
_geom_bond_site_symmetry_2
_geom_bond_distance
_geom_bond_publ_flag
Re1 O11 . 1.736(2) yes
Re1 O21 . 1.728(2) yes
Re1 O31 . 1.727(2) yes
Re1 O41 . 1.702(5) yes
Re2 O12 . 1.728(4) yes
Re2 O22 . 1.730(3) yes
Re2 O32 . 1.736(3) yes
Re2 O42 . 1.726(2) yes
N1 C1 . 1.520(7) ?
N1 H1A . 0.9100 ?
N1 H1B . 0.9100 ?
N1 H1C . 0.9100 ?
C1 C31 . 1.528(6) ?
C1 C21 . 1.529(5) ?
C1 C11 . 1.537(4) ?
C11 O111 . 1.427(4) ?
C11 H11A . 0.9900 ?
C11 H11B . 0.9900 ?
O111 H111 . 0.8400 ?
C21 O211 . 1.431(4) ?
C21 H21A . 0.9900 ?
C21 H21B . 0.9900 ?
O211 H211 . 0.8400 ?
C31 O311 . 1.423(4) ?
C31 H31A . 0.9900 ?
C31 H31B . 0.9900 ?
O311 H311 . 0.8400 ?
N2 C2 . 1.519(7) ?
N2 H2A . 0.9100 ?
N2 H2B . 0.9100 ?
N2 H2C . 0.9100 ?
C2 C22 . 1.522(6) ?
C2 C32 . 1.530(5) ?
C2 C12 . 1.531(5) ?
C12 O112 . 1.432(4) ?
C12 H12A . 0.9900 ?
C12 H12B . 0.9900 ?
O112 H112 . 0.8400 ?
C22 O212 . 1.422(4) ?
C22 H22A . 0.9900 ?
C22 H22B . 0.9900 ?
O212 H212 . 0.8400 ?
C32 O312 . 1.433(4) ?
C32 H32A . 0.9900 ?
C32 H32B . 0.9900 ?
O312 H312 . 0.8400 ?

loop_
_geom_hbond_atom_site_label_D
_geom_hbond_atom_site_label_H
_geom_hbond_atom_site_label_A
_geom_hbond_site_symmetry_A
_geom_hbond_distance_DH
_geom_hbond_distance_HA
_geom_hbond_distance_DA
_geom_hbond_angle_DHA
N2 H2A O21 . 0.91 2.03 2.858(4) 150
N2 H2B O111 4_465 0.91 1.88 2.788(4) 173
N2 H2C O31 1_545 0.91 1.98 2.879(4) 169
O112 H112 O212 . 0.84 2.12 2.773(4) 134
O112 H112 O41 . 0.84 2.49 2.942(4) 115
O212 H212 O32 1_545 0.84 1.89 2.721(4) 168
O312 H312 O112 1_545 0.84 1.92 2.704(4) 156
N1 H1A O312 4 0.91 1.83 2.738(4) 176
N1 H1B O42 1_545 0.91 2.05 2.872(4) 150
N1 H1C O22 . 0.91 1.98 2.862(4) 164
O111 H111 O211 1_565 0.84 1.89 2.681(3) 157
O211 H211 O311 . 0.84 2.13 2.774(4) 134
O211 H211 O12 1_545 0.84 2.54 2.960(4) 112
O311 H311 O11 . 0.84 1.88 2.714(4) 170

loop_
_geom_torsion_atom_site_label_1
_geom_torsion_atom_site_label_2
_geom_torsion_atom_site_label_3
_geom_torsion_atom_site_label_4
_geom_torsion_site_symmetry_1
_geom_torsion_site_symmetry_2
_geom_torsion_site_symmetry_3
_geom_torsion_site_symmetry_4
_geom_torsion
_geom_torsion_publ_flag
N1 C1 C11 O111 . . . . -47.2(4) yes
N1 C1 C21 O211 . . . . 51.0(4) yes
N1 C1 C31 O311 . . . . -63.1(4) yes
N2 C2 C12 O112 . . . . -51.4(4) yes
N2 C2 C22 O212 . . . . 64.0(4) yes
N2 C2 C32 O312 . . . . 45.7(4) yes
